data_7238737
loop_
_publ_author_name
'Mangalaraj, Selvaraj'
'Ramanathan, Chinnasamy Ramaraj'

_publ_section_title
;
 Construction of tetrahydro-\b-carboline skeletons via Br\/onsted acid
 activation of imide carbonyl group: syntheses of indole alkaloids
 (+-)-harmicine and (+-)-10-desbromoarborescidine-A
;
_journal_issue 33
_journal_name_full 'RSC Advances'
_journal_page_first 12665
_journal_paper_doi 10.1039/c2ra21734a
_journal_volume 2
_journal_year 2012
_chemical_formula_moiety 'C20 H18 N2 O'
_chemical_formula_sum 'C20 H18 N2 O'
_chemical_formula_weight 302.36
_chemical_melting_point 473
_chemical_name_common 10,12-dimethyl-7,8,13,13b-tetrahydro-5H-benzo[1,2]indolizino[8,7-b]indol-5-one
_chemical_name_systematic
;
10,12-dimethyl-7,8,13,13b-tetrahydro-5H-benzo[1,2]indolizino[8,7-b]indol-5-one
;
_space_group_crystal_system monoclinic
_space_group_IT_number 14
_space_group_name_Hall '-P 2yn'
_space_group_name_H-M_alt 'P 1 21/n 1'
_atom_sites_solution_hydrogens geom
_atom_sites_solution_primary direct
_atom_sites_solution_secondary difmap
_audit_creation_date 2011-10-31
_audit_creation_method
;
Olex2 1.1
(compiled 2011.02.15 svn.r1672, GUI svn.r3494)
;
_cell_angle_alpha 90.00
_cell_angle_beta 90.250(5)
_cell_angle_gamma 90.00
_cell_formula_units_Z 4
_cell_length_a 5.1005(3)
_cell_length_b 12.8705(7)
_cell_length_c 23.9984(14)
_cell_measurement_reflns_used 3474
_cell_measurement_temperature 293(2)
_cell_measurement_theta_max 29.1530
_cell_measurement_theta_min 2.9922
_cell_volume 1575.38(16)
_computing_cell_refinement
;
CrysAlisPro, Oxford Diffraction Ltd.,
Version 1.171.34.44 (release 25-10-2010 CrysAlis171 .NET)
(compiled Oct 25 2010,18:11:34)
;
_computing_data_collection
;
CrysAlisPro, Oxford Diffraction Ltd.,
Version 1.171.34.44 (release 25-10-2010 CrysAlis171 .NET)
(compiled Oct 25 2010,18:11:34)
;
_computing_data_reduction
;
CrysAlisPro, Oxford Diffraction Ltd.,
Version 1.171.34.44 (release 25-10-2010 CrysAlis171 .NET)
(compiled Oct 25 2010,18:11:34)
;
_computing_molecular_graphics
;
O. V. Dolomanov, L. J. Bourhis, R. J. Gildea, J. A. K. Howard and H. Puschmann,
OLEX2: a complete structure solution, refinement and analysis program.
J. Appl. Cryst. (2009). 42, 339-341.
;
_computing_publication_material
;
O. V. Dolomanov, L. J. Bourhis, R. J. Gildea, J. A. K. Howard and H. Puschmann,
OLEX2: a complete structure solution, refinement and analysis program.
J. Appl. Cryst. (2009). 42, 339-341.
;
_computing_structure_refinement 'SHELXL-97 (Sheldrick, 1997)'
_computing_structure_solution 'A short history of SHELX (Sheldrick, 2007)'
_diffrn_ambient_temperature 293(2)
_diffrn_detector_area_resol_mean 15.9821
_diffrn_measured_fraction_theta_full 0.996
_diffrn_measured_fraction_theta_max 0.996
_diffrn_measurement_details
;
#__ type_ start__ end____ width___ exp.time_
1 omega -43.00 33.00 1.0000 51.4000
omega____ theta____ kappa____ phi______ frames
- -17.4960 37.0000 60.0000 76

#__ type_ start__ end____ width___ exp.time_
2 omega -42.00 47.00 1.0000 51.4000
omega____ theta____ kappa____ phi______ frames
- -17.4960 37.0000 150.0000 89

#__ type_ start__ end____ width___ exp.time_
3 omega 28.00 71.00 1.0000 51.4000
omega____ theta____ kappa____ phi______ frames
- 19.1366 -116.0000 -120.0000 43

#__ type_ start__ end____ width___ exp.time_
4 omega -88.00 -27.00 1.0000 51.4000
omega____ theta____ kappa____ phi______ frames
- -17.4960 -77.0000 30.0000 61
;
_diffrn_measurement_device_type 'Xcalibur, Eos'
_diffrn_measurement_method '\w scans'
_diffrn_orient_matrix_UB_11 -0.1341660000
_diffrn_orient_matrix_UB_12 -0.0011458000
_diffrn_orient_matrix_UB_13 0.0076541000
_diffrn_orient_matrix_UB_21 0.0365868000
_diffrn_orient_matrix_UB_22 -0.0087161000
_diffrn_orient_matrix_UB_23 0.0281721000
_diffrn_orient_matrix_UB_31 0.0031654000
_diffrn_orient_matrix_UB_32 0.0543738000
_diffrn_orient_matrix_UB_33 0.0046979000
_diffrn_radiation_monochromator graphite
_diffrn_radiation_type 'Mo K\a'
_diffrn_radiation_wavelength 0.7107
_diffrn_reflns_av_R_equivalents 0.0307
_diffrn_reflns_av_unetI/netI 0.0446
_diffrn_reflns_limit_h_max 5
_diffrn_reflns_limit_h_min -6
_diffrn_reflns_limit_k_max 15
_diffrn_reflns_limit_k_min -14
_diffrn_reflns_limit_l_max 28
_diffrn_reflns_limit_l_min -28
_diffrn_reflns_number 7159
_diffrn_reflns_theta_full 25.00
_diffrn_reflns_theta_max 25.00
_diffrn_reflns_theta_min 3.00
_diffrn_source 'Enhance (Mo) X-ray Source'
_exptl_absorpt_coefficient_mu 0.079
_exptl_absorpt_correction_T_max 1.00000
_exptl_absorpt_correction_T_min 0.72709
_exptl_absorpt_correction_type multi-scan
_exptl_absorpt_process_details
;
CrysAlisPro, Oxford Diffraction Ltd.,
Version 1.171.34.44 (release 25-10-2010 CrysAlis171 .NET)
(compiled Oct 25 2010,18:11:34)
Empirical absorption correction using spherical harmonics,
implemented in SCALE3 ABSPACK scaling algorithm.
;
_exptl_crystal_colour colorless
_exptl_crystal_density_diffrn 1.275
_exptl_crystal_density_method 'not measured'
_exptl_crystal_F_000 640
_exptl_crystal_size_max 0.45
_exptl_crystal_size_mid 0.25
_exptl_crystal_size_min 0.08
_refine_diff_density_max 0.212
_refine_diff_density_min -0.165
_refine_diff_density_rms 0.034
_refine_ls_extinction_method none
_refine_ls_goodness_of_fit_ref 1.038
_refine_ls_hydrogen_treatment constr
_refine_ls_matrix_type full
_refine_ls_number_parameters 210
_refine_ls_number_reflns 2763
_refine_ls_number_restraints 0
_refine_ls_restrained_S_all 1.038
_refine_ls_R_factor_all 0.0708
_refine_ls_R_factor_gt 0.0443
_refine_ls_shift/su_max 0.001
_refine_ls_shift/su_mean 0.000
_refine_ls_structure_factor_coef Fsqd
_refine_ls_weighting_details 'calc w=1/[\s^2^(Fo^2^)+(0.0517P)^2^+0.0000P] where P=(Fo^2^+2Fc^2^)/3'
_refine_ls_weighting_scheme calc
_refine_ls_wR_factor_gt 0.1006
_refine_ls_wR_factor_ref 0.1107
_reflns_number_gt 1952
_reflns_number_total 2763
_reflns_threshold_expression >2sigma(I)
_cod_data_source_file c2ra21734a.txt
_cod_data_source_block crr-crr-304
_cod_original_cell_volume 1575.37(16)
_cod_database_code 7238737
_chemical_oxdiff_formula 'C20 H18 N2 O1'
_chemical_oxdiff_usercomment '300 K, COLORLESS, PLATE, .45 .25 .08'
_reflns_odcompleteness_completeness 99.47
_reflns_odcompleteness_iscentric 1
_reflns_odcompleteness_theta 26.32

loop_
_space_group_symop_id
_space_group_symop_operation_xyz
1 'x, y, z'
2 '-x+1/2, y+1/2, -z+1/2'
3 '-x, -y, -z'
4 'x-1/2, -y-1/2, z-1/2'

loop_
_atom_site_label
_atom_site_type_symbol
_atom_site_fract_x
_atom_site_fract_y
_atom_site_fract_z
_atom_site_U_iso_or_equiv
_atom_site_adp_type
_atom_site_occupancy
_atom_site_symmetry_multiplicity
_atom_site_calc_flag
_atom_site_refinement_flags
N1 N 0.1848(3) 0.67976(9) 0.15244(6) 0.0373(4) Uani 1 1 d .
H1 H 0.1284 0.6268 0.1707 0.045 Uiso 1 1 calc R
O O 0.5805(3) 1.00663(9) 0.28561(5) 0.0503(4) Uani 1 1 d .
N3 N 0.6165(3) 0.85622(11) 0.23475(6) 0.0399(4) Uani 1 1 d .
C4 C 0.2525(3) 0.79721(12) 0.08413(7) 0.0359(4) Uani 1 1 d .
C5 C 0.4822(4) 0.75509(12) 0.22902(7) 0.0383(5) Uani 1 1 d .
H5 H 0.6071 0.6980 0.2342 0.046 Uiso 1 1 calc R
C6 C 0.2907(4) 0.75864(13) 0.27675(7) 0.0377(5) Uani 1 1 d .
C7 C -0.0760(4) 0.66318(12) 0.06295(8) 0.0413(5) Uani 1 1 d .
C8 C 0.1094(4) 0.70777(12) 0.09877(7) 0.0354(4) Uani 1 1 d .
C9 C 0.2031(4) 0.84500(13) 0.03266(8) 0.0431(5) Uani 1 1 d .
H9 H 0.2973 0.9038 0.0224 0.052 Uiso 1 1 calc R
C10 C 0.4151(4) 0.82259(12) 0.13070(8) 0.0368(4) Uani 1 1 d .
C11 C 0.3127(4) 0.85388(12) 0.30377(7) 0.0385(5) Uani 1 1 d .
C12 C 0.7727(4) 0.89597(14) 0.18901(8) 0.0467(5) Uani 1 1 d .
H12A H 0.9130 0.8475 0.1808 0.056 Uiso 1 1 calc R
H12B H 0.8512 0.9617 0.1997 0.056 Uiso 1 1 calc R
C13 C 0.1124(4) 0.68592(14) 0.29514(8) 0.0465(5) Uani 1 1 d .
H13 H 0.1003 0.6211 0.2782 0.056 Uiso 1 1 calc R
C14 C 0.0154(4) 0.80499(14) -0.00265(8) 0.0457(5) Uani 1 1 d .
C15 C 0.6036(4) 0.91127(13) 0.13736(8) 0.0464(5) Uani 1 1 d .
H15A H 0.5069 0.9759 0.1405 0.056 Uiso 1 1 calc R
H15B H 0.7146 0.9157 0.1047 0.056 Uiso 1 1 calc R
C16 C 0.5146(4) 0.91636(14) 0.27556(7) 0.0386(5) Uani 1 1 d .
C17 C 0.3661(3) 0.75154(12) 0.17154(7) 0.0344(4) Uani 1 1 d .
C18 C -0.1179(4) 0.71452(14) 0.01320(8) 0.0471(5) Uani 1 1 d .
H18 H -0.2421 0.6874 -0.0113 0.056 Uiso 1 1 calc R
C19 C 0.1542(4) 0.87934(14) 0.34826(8) 0.0488(5) Uani 1 1 d .
H19 H 0.1703 0.9434 0.3659 0.059 Uiso 1 1 calc R
C20 C -0.0292(4) 0.80737(15) 0.36598(8) 0.0543(6) Uani 1 1 d .
H20 H -0.1395 0.8230 0.3956 0.065 Uiso 1 1 calc R
C21 C -0.0479(4) 0.71170(15) 0.33935(8) 0.0518(5) Uani 1 1 d .
H21 H -0.1714 0.6638 0.3516 0.062 Uiso 1 1 calc R
C22 C -0.0579(5) 0.85929(15) -0.05640(8) 0.0645(6) Uani 1 1 d .
H22A H -0.2308 0.8881 -0.0532 0.097 Uiso 1 1 calc R
H22B H -0.0547 0.8102 -0.0865 0.097 Uiso 1 1 calc R
H22C H 0.0653 0.9140 -0.0636 0.097 Uiso 1 1 calc R
C23 C -0.2281(4) 0.56749(14) 0.07826(9) 0.0607(6) Uani 1 1 d .
H23A H -0.1129 0.5085 0.0785 0.091 Uiso 1 1 calc R
H23B H -0.3656 0.5565 0.0514 0.091 Uiso 1 1 calc R
H23C H -0.3031 0.5763 0.1146 0.091 Uiso 1 1 calc R

loop_
_atom_site_aniso_label
_atom_site_aniso_U_11
_atom_site_aniso_U_22
_atom_site_aniso_U_33
_atom_site_aniso_U_23
_atom_site_aniso_U_13
_atom_site_aniso_U_12
N1 0.0455(10) 0.0293(8) 0.0370(9) 0.0018(6) -0.0013(7) -0.0025(7)
O 0.0629(10) 0.0327(7) 0.0552(9) -0.0093(6) -0.0065(7) 0.0019(6)
N3 0.0383(10) 0.0367(8) 0.0448(10) -0.0067(7) -0.0055(8) 0.0012(7)
C4 0.0376(11) 0.0344(10) 0.0358(11) -0.0027(8) 0.0049(9) 0.0009(8)
C5 0.0414(11) 0.0302(9) 0.0433(11) -0.0037(8) -0.0072(9) 0.0060(8)
C6 0.0433(12) 0.0367(10) 0.0331(10) 0.0011(8) -0.0103(9) 0.0074(9)
C7 0.0450(12) 0.0395(10) 0.0393(11) -0.0029(8) -0.0004(9) -0.0035(9)
C8 0.0399(11) 0.0336(9) 0.0326(11) -0.0026(8) 0.0005(9) 0.0027(8)
C9 0.0484(13) 0.0393(10) 0.0417(12) 0.0026(8) 0.0107(10) -0.0014(9)
C10 0.0354(11) 0.0327(10) 0.0423(11) -0.0039(8) 0.0042(9) -0.0006(8)
C11 0.0449(12) 0.0346(10) 0.0360(11) -0.0027(8) -0.0109(9) 0.0105(9)
C12 0.0366(12) 0.0470(11) 0.0566(13) -0.0084(9) 0.0026(10) -0.0044(9)
C13 0.0585(14) 0.0410(11) 0.0400(12) 0.0017(9) -0.0078(10) -0.0012(10)
C14 0.0531(13) 0.0504(12) 0.0335(11) 0.0006(9) 0.0023(10) 0.0029(10)
C15 0.0451(12) 0.0431(11) 0.0511(13) -0.0046(9) 0.0026(10) -0.0064(9)
C16 0.0410(12) 0.0343(10) 0.0404(11) -0.0042(8) -0.0118(9) 0.0103(9)
C17 0.0343(11) 0.0300(9) 0.0389(11) -0.0050(8) -0.0017(8) 0.0037(8)
C18 0.0504(13) 0.0523(12) 0.0385(12) -0.0057(9) -0.0052(10) -0.0054(10)
C19 0.0569(14) 0.0455(11) 0.0441(12) -0.0058(9) -0.0048(11) 0.0115(10)
C20 0.0565(15) 0.0641(14) 0.0424(12) 0.0025(10) 0.0017(11) 0.0128(11)
C21 0.0543(14) 0.0547(12) 0.0463(13) 0.0081(10) -0.0042(11) -0.0015(10)
C22 0.0805(18) 0.0707(14) 0.0422(13) 0.0067(10) -0.0036(12) -0.0028(12)
C23 0.0691(16) 0.0559(13) 0.0571(14) 0.0025(10) -0.0102(12) -0.0218(11)

loop_
_atom_type_symbol
_atom_type_description
_atom_type_scat_dispersion_real
_atom_type_scat_dispersion_imag
_atom_type_scat_source
C C 0.0033 0.0016 'International Tables Vol C Tables 4.2.6.8 and 6.1.1.4'
H H 0.0000 0.0000 'International Tables Vol C Tables 4.2.6.8 and 6.1.1.4'
N N 0.0061 0.0033 'International Tables Vol C Tables 4.2.6.8 and 6.1.1.4'
O O 0.0106 0.0060 'International Tables Vol C Tables 4.2.6.8 and 6.1.1.4'

loop_
_geom_angle_atom_site_label_1
_geom_angle_atom_site_label_2
_geom_angle_atom_site_label_3
_geom_angle
C17 N1 C8 108.39(14)
C12 N3 C5 119.72(14)
C16 N3 C5 113.08(16)
C16 N3 C12 123.98(15)
C8 C4 C10 106.96(15)
C9 C4 C8 119.16(16)
C9 C4 C10 133.75(17)
N3 C5 C6 101.77(13)
N3 C5 C17 107.08(13)
C17 C5 C6 116.41(16)
C11 C6 C5 109.23(16)
C13 C6 C5 130.71(16)
C13 C6 C11 120.06(18)
C8 C7 C23 122.33(16)
C18 C7 C8 115.90(16)
C18 C7 C23 121.73(17)
N1 C8 C4 107.55(14)
N1 C8 C7 130.29(16)
C7 C8 C4 122.13(15)
C14 C9 C4 120.03(17)
C4 C10 C15 128.87(16)
C17 C10 C4 107.56(15)
C17 C10 C15 123.55(17)
C6 C11 C16 108.77(17)
C19 C11 C6 121.53(18)
C19 C11 C16 129.66(16)
N3 C12 C15 110.53(15)
C6 C13 C21 118.41(18)
C9 C14 C18 118.74(16)
C9 C14 C22 121.41(18)
C18 C14 C22 119.78(18)
C10 C15 C12 110.45(15)
O C16 N3 125.12(19)
O C16 C11 127.93(17)
N3 C16 C11 106.95(15)
N1 C17 C5 125.86(15)
C10 C17 N1 109.49(15)
C10 C17 C5 124.58(15)
C7 C18 C14 123.98(17)
C11 C19 C20 118.51(18)
C19 C20 C21 119.7(2)
C13 C21 C20 121.7(2)

loop_
_geom_bond_atom_site_label_1
_geom_bond_atom_site_label_2
_geom_bond_distance
N1 C8 1.390(2)
N1 C17 1.384(2)
O C16 1.2329(19)
N3 C5 1.477(2)
N3 C12 1.452(2)
N3 C16 1.354(2)
C4 C8 1.408(2)
C4 C9 1.402(2)
C4 C10 1.427(2)
C5 C6 1.509(3)
C5 C17 1.499(2)
C6 C11 1.391(2)
C6 C13 1.379(2)
C7 C8 1.399(2)
C7 C18 1.381(2)
C7 C23 1.502(2)
C9 C14 1.376(3)
C10 C15 1.500(2)
C10 C17 1.364(2)
C11 C16 1.474(3)
C11 C19 1.382(3)
C12 C15 1.520(3)
C13 C21 1.383(3)
C14 C18 1.402(3)
C14 C22 1.513(3)
C19 C20 1.385(3)
C20 C21 1.390(3)
